data_8103498
loop_
_publ_author_name
'Fong, C.'
'Kennedy, B. J.'
'Elcombe, M. M.'

_publ_section_title
;
 A powder neutron diffraction study of \l and \g manganese dioxide
 and of LiMn~2~O~4~
;
_journal_issue 12
_journal_name_full 'Zeitschrift f\"ur Kristallographie - Crystalline Materials'
_journal_page_first 941
_journal_page_last 945
_journal_paper_doi 10.1524/zkri.1994.209.12.941
_journal_volume 209
_journal_year 1994
_chemical_formula_structural 'Mn O2'
_chemical_formula_sum 'Mn O2'
_chemical_name_mineral Ramsdellite
_chemical_name_systematic 'Manganese Oxide - Gamma'
_space_group_IT_number 62
_symmetry_Int_Tables_number 62
_symmetry_space_group_name_Hall '-P 2c 2n'
_symmetry_space_group_name_H-M 'P n a m'
_audit_creation_date 1996/04/22
_audit_update_record 2005/10/01
_cell_angle_alpha 90.
_cell_angle_beta 90.
_cell_angle_gamma 90.
_cell_formula_units_Z 4
_cell_length_a 9.3229(11)
_cell_length_b 4.4533(7)
_cell_length_c 2.8482(3)
_cell_volume 118.25(3)
_refine_ls_R_factor_all 0.0427
_cod_data_source_file 'data_MnO2melanie078331.cif'
_cod_data_source_block 1396620057.11-D290F29E9218B844.cif
_cod_original_cell_volume 118.25
_cod_original_formula_sum 'Mn1 O2'
_cod_database_code 8103498

loop_
_symmetry_equiv_pos_site_id
_symmetry_equiv_pos_as_xyz
1 'x+1/2, -y+1/2, z'
2 'x, y, -z+1/2'
3 '-x+1/2, y+1/2, z+1/2'
4 '-x, -y, -z'
5 '-x+1/2, y+1/2, -z'
6 '-x, -y, z+1/2'
7 'x+1/2, -y+1/2, -z+1/2'
8 'x, y, z'

loop_
_atom_site_aniso_label
_atom_site_aniso_type_symbol
_atom_site_aniso_U_11
_atom_site_aniso_U_22
_atom_site_aniso_U_33
_atom_site_aniso_U_12
_atom_site_aniso_U_13
_atom_site_aniso_U_23
Mn1 Mn4+ 0.020(4) 0.029(5) 0.017(3) 0.013(4) 0 0
O2 O2- 0.006(3) 0.050(5) 0.008(3) -.027(3) 0 0

loop_
_atom_site_label
_atom_site_type_symbol
_atom_site_symmetry_multiplicity
_atom_site_Wyckoff_symbol
_atom_site_fract_x
_atom_site_fract_y
_atom_site_fract_z
_atom_site_occupancy
_atom_site_attached_hydrogens
_atom_site_U_iso_or_equiv
Mn1 Mn4+ 4 c 0.1203(15) 0.0130(33) 0.25 1. 0 0
O1 O2- 4 c 0.0356(15) 0.2311(15) 0.75 1. 0 0.025(3)
O2 O2- 4 c 0.2842(12) 0.2934(20) 0.25 1. 0 0

loop_
_atom_type_symbol
_atom_type_oxidation_number
Mn4+ 4
O2- -2
